data_4340891
loop_
_publ_author_name
'Sirianni, Eric R.'
'Yap, Glenn P. A.'
'Theopold, Klaus H.'

_publ_section_title
;
 Ferrocenyl-Substituted Tris(pyrazolyl)borates-A New Ligand Type Combining
 Redox Activity with Resistance to Hydrogen Atom Abstraction.
;
_journal_issue 17
_journal_name_full 'Inorganic chemistry'
_journal_page_first 9424
_journal_page_last 9430
_journal_paper_doi 10.1021/ic5015658
_journal_volume 53
_journal_year 2014
_chemical_formula_sum 'C42 H31 B F9 Fe3 N6 Tl'
_chemical_formula_weight 1173.46
_chemical_name_systematic
; 
 ? 
;
_space_group_crystal_system triclinic
_space_group_IT_number 2
_space_group_name_Hall '-P 1'
_space_group_name_H-M_alt 'P -1'
_symmetry_space_group_name_Hall '-P 1'
_symmetry_space_group_name_H-M 'P -1'
_atom_sites_solution_hydrogens geom
_atom_sites_solution_primary direct
_atom_sites_solution_secondary difmap
_audit_creation_method SHELXL-2013
_cell_angle_alpha 95.653(3)
_cell_angle_beta 90.620(3)
_cell_angle_gamma 110.879(2)
_cell_formula_units_Z 2
_cell_length_a 10.6673(16)
_cell_length_b 11.2558(17)
_cell_length_c 18.130(3)
_cell_measurement_reflns_used 2681
_cell_measurement_temperature 200(2)
_cell_measurement_theta_max 22.17
_cell_measurement_theta_min 2.26
_cell_volume 2021.5(5)
_computing_cell_refinement 'Bruker SAINT'
_computing_data_collection 'Bruker APEX2'
_computing_data_reduction 'Bruker SAINT'
_computing_molecular_graphics 'Bruker SHELXTL'
_computing_publication_material 'Bruker SHELXTL'
_computing_structure_refinement 'SHELXL-2013 (Sheldrick, 2013)'
_computing_structure_solution 'SHELXS-97 (Sheldrick, 2008)'
_diffrn_ambient_temperature 200(2)
_diffrn_detector_area_resol_mean 8.33
_diffrn_measured_fraction_theta_full 0.998
_diffrn_measured_fraction_theta_max 0.994
_diffrn_measurement_device_type 'Bruker AXS APEX diffractometer'
_diffrn_measurement_method '\f and \w scans'
_diffrn_radiation_type MoK\a
_diffrn_radiation_wavelength 0.71073
_diffrn_reflns_av_R_equivalents 0.0549
_diffrn_reflns_av_unetI/netI 0.0820
_diffrn_reflns_Laue_measured_fraction_full 0.998
_diffrn_reflns_Laue_measured_fraction_max 0.994
_diffrn_reflns_limit_h_max 13
_diffrn_reflns_limit_h_min -13
_diffrn_reflns_limit_k_max 14
_diffrn_reflns_limit_k_min -14
_diffrn_reflns_limit_l_max 23
_diffrn_reflns_limit_l_min -23
_diffrn_reflns_number 21596
_diffrn_reflns_point_group_measured_fraction_full 0.998
_diffrn_reflns_point_group_measured_fraction_max 0.994
_diffrn_reflns_theta_full 25.000
_diffrn_reflns_theta_max 27.482
_diffrn_reflns_theta_min 1.130
_exptl_absorpt_coefficient_mu 5.111
_exptl_absorpt_correction_T_max 0.6451
_exptl_absorpt_correction_T_min 0.3557
_exptl_absorpt_correction_type multi-scan
_exptl_absorpt_process_details 'APEX2 (Bruker, 2007)'
_exptl_crystal_colour yellow
_exptl_crystal_density_diffrn 1.928
_exptl_crystal_density_method 'not measured'
_exptl_crystal_description block
_exptl_crystal_F_000 1140
_exptl_crystal_size_max 0.255
_exptl_crystal_size_mid 0.126
_exptl_crystal_size_min 0.094
_refine_diff_density_max 1.294
_refine_diff_density_min -0.632
_refine_diff_density_rms 0.141
_refine_ls_extinction_method none
_refine_ls_goodness_of_fit_ref 1.010
_refine_ls_hydrogen_treatment constr
_refine_ls_matrix_type full
_refine_ls_number_parameters 587
_refine_ls_number_reflns 9222
_refine_ls_number_restraints 138
_refine_ls_restrained_S_all 1.012
_refine_ls_R_factor_all 0.0801
_refine_ls_R_factor_gt 0.0488
_refine_ls_shift/su_max 0.001
_refine_ls_shift/su_mean 0.000
_refine_ls_structure_factor_coef Fsqd
_refine_ls_weighting_details 'w=1/[\s^2^(Fo^2^)+(0.0391P)^2^] where P=(Fo^2^+2Fc^2^)/3'
_refine_ls_weighting_scheme calc
_refine_ls_wR_factor_gt 0.0935
_refine_ls_wR_factor_ref 0.1045
_reflns_Friedel_coverage 0.000
_reflns_number_gt 6396
_reflns_number_total 9222
_reflns_threshold_expression 'I > 2\s(I)'
_cod_data_source_file ic5015658_si_002.cif
_cod_data_source_block kla0226
_cod_depositor_comments 'Adding full bibliography for 4340887--4340894.cif.'
_cod_original_cell_volume 2021.6(5)
_cod_database_code 4340891
_shelx_space_group_comment
; 
The symmetry employed for this shelxl refinement is uniquely defined 
by the following loop, which should always be used as a source of 
symmetry information in preference to the above space-group names. 
They are only intended as comments. 
;
_shelx_estimated_absorpt_t_min 0.356
_shelx_estimated_absorpt_t_max 0.645
_shelxl_version_number 2013-4

loop_
_space_group_symop_operation_xyz
'x, y, z'
'-x, -y, -z'

loop_
_atom_site_label
_atom_site_type_symbol
_atom_site_fract_x
_atom_site_fract_y
_atom_site_fract_z
_atom_site_U_iso_or_equiv
_atom_site_adp_type
_atom_site_occupancy
_atom_site_site_symmetry_order
_atom_site_calc_flag
_atom_site_refinement_flags_posn
_atom_site_refinement_flags_adp
_atom_site_refinement_flags_occupancy
_atom_site_disorder_assembly
_atom_site_disorder_group
Tl Tl 0.96559(3) 0.88341(2) 0.74415(2) 0.04172(10) Uani 1 1 d . . . . .
B1 B 0.9624(6) 0.5538(6) 0.7440(3) 0.0273(15) Uani 1 1 d . . . . .
H1 H 0.9621 0.4650 0.7446 0.033 Uiso 1 1 calc R U . . .
Fe1 Fe 0.78641(9) 0.25356(8) 0.94464(5) 0.0317(2) Uani 1 1 d . . . . .
Fe2 Fe 1.36612(8) 0.42391(8) 0.76073(5) 0.0311(2) Uani 1 1 d . . . . .
Fe3 Fe 0.77356(9) 0.18857(9) 0.54031(5) 0.0370(2) Uani 1 1 d . . . . .
F1 F 0.7207(5) 0.8458(4) 0.8808(2) 0.0682(13) Uani 1 1 d . . . . .
F2 F 0.9046(5) 0.9153(4) 0.9425(3) 0.0815(15) Uani 1 1 d . . . . .
F3 F 0.7327(6) 0.7907(5) 0.9891(3) 0.0952(19) Uani 1 1 d . . . . .
F4 F 1.2871(17) 1.0256(15) 0.7195(9) 0.053(4) Uani 0.46(3) 1 d D U P A 1
F5 F 1.4704(11) 1.0015(13) 0.7434(13) 0.070(4) Uani 0.46(3) 1 d D U P A 1
F6 F 1.343(2) 1.0160(18) 0.8313(5) 0.075(5) Uani 0.46(3) 1 d D U P A 1
F4' F 1.2866(16) 1.0159(15) 0.8204(6) 0.062(3) Uani 0.54(3) 1 d D U P A 2
F5' F 1.342(2) 1.0338(16) 0.7093(6) 0.074(4) Uani 0.54(3) 1 d D U P A 2
F6' F 1.4708(10) 1.0002(12) 0.7887(12) 0.078(4) Uani 0.54(3) 1 d D U P A 2
F7 F 0.6056(6) 0.6708(5) 0.5301(3) 0.0984(19) Uani 1 1 d . . . . .
F8 F 0.7952(5) 0.8140(5) 0.5514(4) 0.113(2) Uani 1 1 d . . . . .
F9 F 0.6570(6) 0.7809(6) 0.6333(3) 0.102(2) Uani 1 1 d . . . . .
N1 N 0.8836(5) 0.7026(4) 0.8297(3) 0.0290(11) Uani 1 1 d . . . . .
N2 N 0.9017(4) 0.5892(4) 0.8160(2) 0.0236(10) Uani 1 1 d . . . . .
N3 N 1.1420(5) 0.7752(4) 0.7506(2) 0.0278(11) Uani 1 1 d . . . . .
N4 N 1.1097(4) 0.6454(4) 0.7399(2) 0.0254(10) Uani 1 1 d . . . . .
N5 N 0.8486(5) 0.6625(4) 0.6628(3) 0.0293(11) Uani 1 1 d . . . . .
N6 N 0.8732(4) 0.5553(4) 0.6749(2) 0.0246(10) Uani 1 1 d . . . . .
C1 C 0.8276(5) 0.6992(5) 0.8950(3) 0.0274(13) Uani 1 1 d . . . . .
C2 C 0.8091(6) 0.5861(6) 0.9249(3) 0.0301(13) Uani 1 1 d . . . . .
H2 H 0.7719 0.5617 0.9709 0.036 Uiso 1 1 calc R U . . .
C3 C 0.8569(5) 0.5165(5) 0.8730(3) 0.0276(13) Uani 1 1 d . . . . .
C4 C 0.7966(7) 0.8112(6) 0.9271(4) 0.0408(16) Uani 1 1 d . . . . .
C5 C 0.7428(9) 0.3072(9) 1.0494(4) 0.074(3) Uani 1 1 d . . . . .
H5 H 0.7941 0.3898 1.0800 0.089 Uiso 1 1 calc R U . . .
C6 C 0.6367(9) 0.2876(8) 1.0018(5) 0.060(2) Uani 1 1 d . . . . .
H6 H 0.5986 0.3542 0.9919 0.072 Uiso 1 1 calc R U . . .
C7 C 0.5910(7) 0.1667(8) 0.9691(4) 0.058(2) Uani 1 1 d . . . . .
H7 H 0.5127 0.1277 0.9324 0.069 Uiso 1 1 calc R U . . .
C8 C 0.6733(11) 0.1041(7) 0.9962(6) 0.079(3) Uani 1 1 d . . . . .
H8 H 0.6628 0.0123 0.9841 0.095 Uiso 1 1 calc R U . . .
C9 C 0.7706(9) 0.1978(13) 1.0478(5) 0.084(4) Uani 1 1 d . . . . .
H9 H 0.8422 0.1843 1.0783 0.101 Uiso 1 1 calc R U . . .
C10 C 0.9734(6) 0.3692(6) 0.9190(3) 0.0361(15) Uani 1 1 d . . . . .
H10 H 1.0429 0.4345 0.9539 0.043 Uiso 1 1 calc R U . . .
C11 C 0.9563(7) 0.2384(6) 0.9033(3) 0.0398(16) Uani 1 1 d . . . . .
H11 H 1.0121 0.1951 0.9257 0.048 Uiso 1 1 calc R U . . .
C12 C 0.8493(7) 0.1800(6) 0.8514(3) 0.0441(17) Uani 1 1 d . . . . .
H12 H 0.8156 0.0878 0.8309 0.053 Uiso 1 1 calc R U . . .
C13 C 0.7956(6) 0.2718(5) 0.8331(3) 0.0328(14) Uani 1 1 d . . . . .
H13 H 0.7174 0.2559 0.7977 0.039 Uiso 1 1 calc R U . . .
C14 C 0.8706(6) 0.3902(5) 0.8750(3) 0.0263(13) Uani 1 1 d . . . . .
C15 C 1.2748(6) 0.8263(6) 0.7503(3) 0.0303(13) Uani 1 1 d . . . . .
C16 C 1.3312(6) 0.7325(6) 0.7388(3) 0.0322(14) Uani 1 1 d . . . . .
H16 H 1.4238 0.7451 0.7357 0.039 Uiso 1 1 calc R U . . .
C17 C 1.2247(5) 0.6171(5) 0.7330(3) 0.0267(12) Uani 1 1 d . . . . .
C18 C 1.3442(6) 0.9674(6) 0.7642(3) 0.0454(15) Uani 1 1 d D U . . .
C19 C 1.4808(6) 0.5613(7) 0.8416(3) 0.0403(16) Uani 1 1 d . . . . .
H19 H 1.4661 0.6418 0.8600 0.048 Uiso 1 1 calc R U . . .
C20 C 1.5597(6) 0.5469(7) 0.7833(4) 0.0450(17) Uani 1 1 d . . . . .
H20 H 1.6120 0.6153 0.7525 0.054 Uiso 1 1 calc R U . . .
C21 C 1.5535(7) 0.4202(8) 0.7755(4) 0.056(2) Uani 1 1 d . . . . .
H21 H 1.6011 0.3825 0.7382 0.067 Uiso 1 1 calc R U . . .
C22 C 1.4696(8) 0.3548(7) 0.8291(4) 0.056(2) Uani 1 1 d . . . . .
H22 H 1.4476 0.2631 0.8371 0.067 Uiso 1 1 calc R U . . .
C23 C 1.4243(7) 0.4423(7) 0.8698(4) 0.0467(17) Uani 1 1 d . . . . .
H23 H 1.3632 0.4239 0.9120 0.056 Uiso 1 1 calc R U . . .
C24 C 1.1628(6) 0.3773(6) 0.7548(4) 0.0390(15) Uani 1 1 d . . . . .
H24 H 1.1041 0.3725 0.7978 0.047 Uiso 1 1 calc R U . . .
C25 C 1.1971(7) 0.2752(6) 0.7196(4) 0.0490(19) Uani 1 1 d . . . . .
H25 H 1.1673 0.1863 0.7342 0.059 Uiso 1 1 calc R U . . .
C26 C 1.2812(7) 0.3199(7) 0.6623(4) 0.0494(19) Uani 1 1 d . . . . .
H26 H 1.3215 0.2685 0.6290 0.059 Uiso 1 1 calc R U . . .
C27 C 1.3020(6) 0.4531(6) 0.6598(3) 0.0390(15) Uani 1 1 d . . . . .
H27 H 1.3577 0.5102 0.6242 0.047 Uiso 1 1 calc R U . . .
C28 C 1.2270(5) 0.4880(6) 0.7174(3) 0.0281(13) Uani 1 1 d . . . . .
C29 C 0.7559(6) 0.6262(6) 0.6070(3) 0.0340(14) Uani 1 1 d . . . . .
C30 C 0.7174(7) 0.4983(7) 0.5834(3) 0.0420(16) Uani 1 1 d . . . . .
H30 H 0.6518 0.4505 0.5454 0.050 Uiso 1 1 calc R U . . .
C31 C 0.7945(6) 0.4537(6) 0.6267(3) 0.0294(13) Uani 1 1 d . . . . .
C32 C 0.7047(7) 0.7225(7) 0.5803(4) 0.0491(18) Uani 1 1 d . . . . .
C33 C 0.7754(12) 0.2655(9) 0.4451(4) 0.072(3) Uani 1 1 d . . . . .
H33 H 0.7866 0.3569 0.4417 0.086 Uiso 1 1 calc R U . . .
C34 C 0.6531(10) 0.1671(12) 0.4479(4) 0.082(3) Uani 1 1 d . . . . .
H34 H 0.5619 0.1731 0.4460 0.099 Uiso 1 1 calc R U . . .
C35 C 0.6836(12) 0.0570(10) 0.4534(4) 0.088(3) Uani 1 1 d . . . . .
H35 H 0.6170 -0.0310 0.4566 0.106 Uiso 1 1 calc R U . . .
C36 C 0.8248(12) 0.0916(11) 0.4528(4) 0.076(3) Uani 1 1 d . . . . .
H36 H 0.8757 0.0326 0.4555 0.091 Uiso 1 1 calc R U . . .
C37 C 0.8793(10) 0.2208(12) 0.4476(4) 0.080(3) Uani 1 1 d . . . . .
H37 H 0.9770 0.2728 0.4457 0.096 Uiso 1 1 calc R U . . .
C38 C 0.6730(7) 0.2140(6) 0.6320(3) 0.0405(16) Uani 1 1 d . . . . .
H38 H 0.5793 0.2139 0.6322 0.049 Uiso 1 1 calc R U . . .
C39 C 0.7106(8) 0.1057(7) 0.6344(4) 0.0520(19) Uani 1 1 d . . . . .
H39 H 0.6480 0.0158 0.6370 0.062 Uiso 1 1 calc R U . . .
C40 C 0.8517(8) 0.1469(7) 0.6318(4) 0.0499(19) Uani 1 1 d . . . . .
H40 H 0.9063 0.0909 0.6324 0.060 Uiso 1 1 calc R U . . .
C41 C 0.9024(7) 0.2791(6) 0.6284(4) 0.0437(17) Uani 1 1 d . . . . .
H41 H 0.9993 0.3335 0.6259 0.052 Uiso 1 1 calc R U . . .
C42 C 0.7922(6) 0.3228(5) 0.6284(3) 0.0293(13) Uani 1 1 d . . . . .

loop_
_atom_site_aniso_label
_atom_site_aniso_U_11
_atom_site_aniso_U_22
_atom_site_aniso_U_33
_atom_site_aniso_U_23
_atom_site_aniso_U_13
_atom_site_aniso_U_12
Tl 0.04507(17) 0.02537(14) 0.05673(18) 0.00950(11) 0.00001(12) 0.01387(12)
B1 0.027(4) 0.026(4) 0.030(4) 0.008(3) 0.001(3) 0.009(3)
Fe1 0.0343(5) 0.0303(5) 0.0315(5) 0.0100(4) 0.0053(4) 0.0109(4)
Fe2 0.0254(5) 0.0350(5) 0.0357(5) 0.0009(4) -0.0019(4) 0.0150(4)
Fe3 0.0407(6) 0.0409(6) 0.0289(5) -0.0024(4) -0.0039(4) 0.0156(5)
F1 0.085(3) 0.056(3) 0.081(3) -0.007(2) -0.020(2) 0.051(3)
F2 0.062(3) 0.045(3) 0.124(4) -0.036(3) -0.015(3) 0.014(2)
F3 0.164(5) 0.074(3) 0.082(4) 0.022(3) 0.065(4) 0.079(4)
F4 0.064(8) 0.020(5) 0.066(6) 0.006(5) -0.001(5) 0.002(6)
F5 0.047(5) 0.038(6) 0.106(11) 0.014(7) 0.015(5) -0.010(4)
F6 0.083(11) 0.054(7) 0.049(5) -0.003(4) -0.001(5) -0.020(8)
F4' 0.056(7) 0.045(6) 0.061(5) -0.010(4) -0.001(4) -0.005(6)
F5' 0.097(11) 0.047(6) 0.056(5) 0.018(4) 0.007(5) -0.005(7)
F6' 0.048(5) 0.046(6) 0.112(10) -0.010(7) -0.024(5) -0.011(4)
F7 0.117(4) 0.088(4) 0.106(4) -0.007(3) -0.069(3) 0.062(4)
F8 0.086(4) 0.100(4) 0.180(6) 0.099(4) 0.013(4) 0.044(4)
F9 0.163(6) 0.118(5) 0.081(4) 0.015(3) 0.006(3) 0.116(5)
N1 0.028(3) 0.020(3) 0.039(3) 0.002(2) -0.003(2) 0.008(2)
N2 0.022(3) 0.020(2) 0.029(3) 0.003(2) -0.0028(19) 0.008(2)
N3 0.032(3) 0.019(2) 0.029(3) 0.005(2) -0.001(2) 0.005(2)
N4 0.021(3) 0.021(3) 0.030(3) 0.004(2) -0.0007(19) 0.003(2)
N5 0.027(3) 0.027(3) 0.035(3) 0.006(2) 0.002(2) 0.011(2)
N6 0.022(3) 0.020(2) 0.032(3) 0.009(2) -0.002(2) 0.006(2)
C1 0.022(3) 0.024(3) 0.035(3) -0.001(3) -0.007(2) 0.007(3)
C2 0.035(4) 0.034(3) 0.025(3) 0.006(3) 0.001(2) 0.017(3)
C3 0.023(3) 0.033(3) 0.026(3) 0.006(3) 0.001(2) 0.009(3)
C4 0.042(4) 0.039(4) 0.043(4) 0.001(3) -0.001(3) 0.019(3)
C5 0.072(7) 0.078(7) 0.037(5) 0.005(4) 0.024(4) -0.018(5)
C6 0.069(6) 0.058(5) 0.062(5) 0.020(4) 0.037(5) 0.029(5)
C7 0.043(5) 0.058(5) 0.051(5) 0.003(4) 0.010(3) -0.008(4)
C8 0.111(8) 0.033(4) 0.110(8) 0.036(5) 0.084(7) 0.034(5)
C9 0.050(5) 0.149(11) 0.070(6) 0.081(7) 0.016(4) 0.038(7)
C10 0.026(3) 0.041(4) 0.043(4) 0.015(3) 0.000(3) 0.012(3)
C11 0.045(4) 0.042(4) 0.046(4) 0.016(3) 0.011(3) 0.028(3)
C12 0.070(5) 0.032(4) 0.036(4) 0.006(3) 0.011(3) 0.024(4)
C13 0.040(4) 0.026(3) 0.032(3) 0.001(3) 0.007(3) 0.012(3)
C14 0.030(3) 0.030(3) 0.025(3) 0.010(2) 0.005(2) 0.016(3)
C15 0.026(3) 0.029(3) 0.030(3) 0.002(3) -0.003(2) 0.003(3)
C16 0.024(3) 0.034(3) 0.034(3) 0.006(3) 0.000(3) 0.005(3)
C17 0.019(3) 0.032(3) 0.027(3) 0.007(2) -0.004(2) 0.006(3)
C18 0.041(3) 0.029(3) 0.049(3) 0.007(3) 0.000(3) -0.008(3)
C19 0.033(4) 0.049(4) 0.038(4) -0.005(3) -0.006(3) 0.017(3)
C20 0.018(3) 0.061(5) 0.048(4) -0.004(4) -0.001(3) 0.008(3)
C21 0.037(4) 0.086(6) 0.052(5) -0.021(4) -0.010(3) 0.039(4)
C22 0.067(5) 0.043(4) 0.065(5) 0.003(4) -0.027(4) 0.029(4)
C23 0.043(4) 0.062(5) 0.034(4) 0.006(3) -0.004(3) 0.017(4)
C24 0.020(3) 0.033(4) 0.063(4) 0.009(3) -0.009(3) 0.008(3)
C25 0.039(4) 0.032(4) 0.078(5) -0.005(4) -0.021(4) 0.020(3)
C26 0.046(4) 0.052(5) 0.053(5) -0.022(4) -0.022(3) 0.028(4)
C27 0.038(4) 0.052(4) 0.029(3) -0.004(3) -0.009(3) 0.021(3)
C28 0.018(3) 0.031(3) 0.035(3) 0.002(3) -0.004(2) 0.009(3)
C29 0.030(4) 0.039(4) 0.033(3) 0.008(3) -0.008(3) 0.013(3)
C30 0.041(4) 0.049(4) 0.040(4) 0.003(3) -0.013(3) 0.021(3)
C31 0.027(3) 0.028(3) 0.029(3) 0.002(3) 0.002(2) 0.006(3)
C32 0.047(5) 0.054(5) 0.056(5) 0.016(4) 0.002(4) 0.027(4)
C33 0.121(9) 0.079(7) 0.029(4) 0.010(4) 0.014(5) 0.051(7)
C34 0.077(7) 0.129(10) 0.046(5) -0.013(6) -0.025(5) 0.050(7)
C35 0.112(9) 0.085(8) 0.041(5) -0.027(5) -0.018(5) 0.012(7)
C36 0.105(9) 0.093(8) 0.046(5) -0.008(5) 0.012(5) 0.060(7)
C37 0.069(6) 0.123(10) 0.046(5) 0.006(5) 0.023(4) 0.032(7)
C38 0.045(4) 0.031(4) 0.037(4) -0.004(3) 0.004(3) 0.006(3)
C39 0.075(6) 0.028(4) 0.040(4) -0.001(3) 0.003(4) 0.003(4)
C40 0.077(6) 0.036(4) 0.040(4) -0.004(3) -0.018(4) 0.028(4)
C41 0.045(4) 0.038(4) 0.048(4) -0.003(3) -0.018(3) 0.018(3)
C42 0.030(3) 0.027(3) 0.027(3) 0.001(2) -0.007(2) 0.007(3)

loop_
_atom_type_symbol
_atom_type_description
_atom_type_scat_dispersion_real
_atom_type_scat_dispersion_imag
_atom_type_scat_source
C C 0.0033 0.0016 'International Tables Vol C Tables 4.2.6.8 and 6.1.1.4'
H H 0.0000 0.0000 'International Tables Vol C Tables 4.2.6.8 and 6.1.1.4'
N N 0.0061 0.0033 'International Tables Vol C Tables 4.2.6.8 and 6.1.1.4'
F F 0.0171 0.0103 'International Tables Vol C Tables 4.2.6.8 and 6.1.1.4'
Fe Fe 0.3463 0.8444 'International Tables Vol C Tables 4.2.6.8 and 6.1.1.4'
Tl Tl -2.8358 9.6688 'International Tables Vol C Tables 4.2.6.8 and 6.1.1.4'
B B 0.0013 0.0007 'International Tables Vol C Tables 4.2.6.8 and 6.1.1.4'

loop_
_geom_angle_atom_site_label_1
_geom_angle_atom_site_label_2
_geom_angle_atom_site_label_3
_geom_angle
N1 Tl N3 71.00(14)
N1 Tl N5 70.49(14)
N3 Tl N5 77.13(14)
N2 B1 N4 110.6(5)
N2 B1 N6 109.8(4)
N4 B1 N6 111.7(4)
N2 B1 H1 108.2
N4 B1 H1 108.2
N6 B1 H1 108.2
C8 Fe1 C9 41.8(4)
C8 Fe1 C11 115.0(3)
C9 Fe1 C11 107.9(3)
C8 Fe1 C12 106.8(3)
C9 Fe1 C12 129.6(4)
C11 Fe1 C12 40.1(3)
C8 Fe1 C7 41.0(3)
C9 Fe1 C7 68.4(3)
C11 Fe1 C7 148.8(3)
C12 Fe1 C7 117.1(3)
C8 Fe1 C6 66.7(3)
C9 Fe1 C6 66.2(3)
C11 Fe1 C6 169.9(3)
C12 Fe1 C6 149.9(4)
C7 Fe1 C6 38.5(3)
C8 Fe1 C10 148.3(4)
C9 Fe1 C10 116.0(3)
C11 Fe1 C10 40.7(2)
C12 Fe1 C10 68.2(3)
C7 Fe1 C10 169.6(3)
C6 Fe1 C10 133.0(3)
C8 Fe1 C5 67.3(3)
C9 Fe1 C5 39.2(4)
C11 Fe1 C5 131.7(4)
C12 Fe1 C5 168.1(4)
C7 Fe1 C5 65.8(3)
C6 Fe1 C5 38.7(3)
C10 Fe1 C5 111.0(3)
C8 Fe1 C14 168.0(4)
C9 Fe1 C14 149.6(4)
C11 Fe1 C14 68.8(2)
C12 Fe1 C14 68.3(2)
C7 Fe1 C14 130.4(3)
C6 Fe1 C14 111.7(3)
C10 Fe1 C14 41.5(2)
C5 Fe1 C14 119.5(3)
C8 Fe1 C13 128.8(4)
C9 Fe1 C13 168.3(4)
C11 Fe1 C13 68.0(2)
C12 Fe1 C13 40.4(2)
C7 Fe1 C13 109.0(3)
C6 Fe1 C13 119.3(3)
C10 Fe1 C13 68.7(2)
C5 Fe1 C13 151.2(4)
C14 Fe1 C13 40.6(2)
C21 Fe2 C22 40.5(3)
C21 Fe2 C23 67.5(3)
C22 Fe2 C23 40.2(3)
C21 Fe2 C24 163.9(3)
C22 Fe2 C24 125.8(3)
C23 Fe2 C24 107.4(3)
C21 Fe2 C26 109.1(3)
C22 Fe2 C26 119.6(3)
C23 Fe2 C26 153.3(3)
C24 Fe2 C26 68.2(3)
C21 Fe2 C27 120.2(3)
C22 Fe2 C27 154.4(3)
C23 Fe2 C27 164.0(3)
C24 Fe2 C27 68.9(3)
C26 Fe2 C27 41.3(3)
C21 Fe2 C20 40.1(3)
C22 Fe2 C20 67.9(3)
C23 Fe2 C20 67.5(3)
C24 Fe2 C20 153.8(3)
C26 Fe2 C20 128.1(3)
C27 Fe2 C20 108.6(3)
C21 Fe2 C25 127.1(3)
C22 Fe2 C25 107.8(3)
C23 Fe2 C25 119.6(3)
C24 Fe2 C25 40.8(2)
C26 Fe2 C25 39.8(3)
C27 Fe2 C25 68.5(3)
C20 Fe2 C25 164.5(3)
C21 Fe2 C28 154.3(3)
C22 Fe2 C28 163.4(3)
C23 Fe2 C28 126.2(3)
C24 Fe2 C28 41.0(2)
C26 Fe2 C28 68.8(2)
C27 Fe2 C28 41.0(2)
C20 Fe2 C28 119.9(3)
C25 Fe2 C28 68.6(2)
C21 Fe2 C19 67.1(3)
C22 Fe2 C19 67.6(3)
C23 Fe2 C19 40.3(3)
C24 Fe2 C19 119.7(3)
C26 Fe2 C19 165.1(3)
C27 Fe2 C19 126.8(3)
C20 Fe2 C19 39.7(2)
C25 Fe2 C19 154.1(3)
C28 Fe2 C19 108.0(2)
C33 Fe3 C40 156.8(4)
C33 Fe3 C35 66.9(4)
C40 Fe3 C35 123.3(4)
C33 Fe3 C37 39.9(3)
C40 Fe3 C37 120.6(4)
C35 Fe3 C37 67.6(4)
C33 Fe3 C36 66.8(4)
C40 Fe3 C36 106.2(3)
C35 Fe3 C36 40.9(4)
C37 Fe3 C36 39.7(4)
C33 Fe3 C41 123.1(4)
C40 Fe3 C41 40.4(3)
C35 Fe3 C41 159.4(4)
C37 Fe3 C41 107.5(4)
C36 Fe3 C41 122.6(4)
C33 Fe3 C39 162.0(4)
C40 Fe3 C39 40.8(3)
C35 Fe3 C39 107.4(4)
C37 Fe3 C39 155.8(4)
C36 Fe3 C39 121.0(4)
C41 Fe3 C39 68.4(3)
C33 Fe3 C38 126.5(3)
C40 Fe3 C38 68.6(3)
C35 Fe3 C38 122.2(4)
C37 Fe3 C38 162.1(4)
C36 Fe3 C38 157.3(4)
C41 Fe3 C38 68.7(3)
C39 Fe3 C38 40.7(3)
C33 Fe3 C34 40.0(4)
C40 Fe3 C34 160.4(4)
C35 Fe3 C34 40.3(4)
C37 Fe3 C34 67.9(4)
C36 Fe3 C34 68.2(4)
C41 Fe3 C34 158.4(4)
C39 Fe3 C34 124.6(4)
C38 Fe3 C34 108.9(3)
C33 Fe3 C42 109.9(3)
C40 Fe3 C42 68.6(2)
C35 Fe3 C42 158.1(4)
C37 Fe3 C42 124.9(4)
C36 Fe3 C42 159.8(4)
C41 Fe3 C42 41.0(2)
C39 Fe3 C42 68.6(2)
C38 Fe3 C42 40.8(2)
C34 Fe3 C42 123.0(3)
C1 N1 N2 105.6(4)
C1 N1 Tl 130.9(3)
N2 N1 Tl 123.3(3)
N1 N2 C3 110.3(4)
N1 N2 B1 122.0(4)
C3 N2 B1 127.7(5)
C15 N3 N4 106.2(4)
C15 N3 Tl 129.5(4)
N4 N3 Tl 123.1(3)
N3 N4 C17 110.0(4)
N3 N4 B1 120.5(4)
C17 N4 B1 129.2(5)
C29 N5 N6 105.5(5)
C29 N5 Tl 131.9(4)
N6 N5 Tl 122.6(3)
N5 N6 C31 110.0(4)
N5 N6 B1 121.0(5)
C31 N6 B1 128.2(4)
N1 C1 C2 112.1(5)
N1 C1 C4 119.4(5)
C2 C1 C4 128.5(5)
C3 C2 C1 104.5(5)
C3 C2 H2 127.7
C1 C2 H2 127.7
N2 C3 C2 107.5(5)
N2 C3 C14 122.2(5)
C2 C3 C14 130.3(5)
F3 C4 F2 106.6(6)
F3 C4 F1 106.8(6)
F2 C4 F1 104.2(5)
F3 C4 C1 112.6(5)
F2 C4 C1 113.3(5)
F1 C4 C1 112.7(5)
C6 C5 C9 109.5(9)
C6 C5 Fe1 70.5(4)
C9 C5 Fe1 69.5(5)
C6 C5 H5 125.3
C9 C5 H5 125.3
Fe1 C5 H5 125.3
C7 C6 C5 110.5(8)
C7 C6 Fe1 70.6(4)
C5 C6 Fe1 70.8(5)
C7 C6 H6 124.8
C5 C6 H6 124.8
Fe1 C6 H6 124.8
C6 C7 C8 107.6(8)
C6 C7 Fe1 70.9(4)
C8 C7 Fe1 68.6(4)
C6 C7 H7 126.2
C8 C7 H7 126.2
Fe1 C7 H7 126.2
C7 C8 C9 105.9(7)
C7 C8 Fe1 70.4(4)
C9 C8 Fe1 69.4(4)
C7 C8 H8 127.0
C9 C8 H8 127.0
Fe1 C8 H8 127.0
C5 C9 C8 106.6(7)
C5 C9 Fe1 71.4(4)
C8 C9 Fe1 68.8(4)
C5 C9 H9 126.7
C8 C9 H9 126.7
Fe1 C9 H9 126.7
C11 C10 C14 106.8(6)
C11 C10 Fe1 68.9(4)
C14 C10 Fe1 69.4(3)
C11 C10 H10 126.6
C14 C10 H10 126.6
Fe1 C10 H10 126.6
C12 C11 C10 109.1(5)
C12 C11 Fe1 70.3(4)
C10 C11 Fe1 70.4(3)
C12 C11 H11 125.5
C10 C11 H11 125.5
Fe1 C11 H11 125.5
C11 C12 C13 108.9(6)
C11 C12 Fe1 69.6(4)
C13 C12 Fe1 70.5(3)
C11 C12 H12 125.6
C13 C12 H12 125.6
Fe1 C12 H12 125.6
C12 C13 C14 108.0(6)
C12 C13 Fe1 69.1(3)
C14 C13 Fe1 69.5(3)
C12 C13 H13 126.0
C14 C13 H13 126.0
Fe1 C13 H13 126.0
C13 C14 C10 107.3(5)
C13 C14 C3 128.6(5)
C10 C14 C3 124.1(5)
C13 C14 Fe1 69.9(3)
C10 C14 Fe1 69.2(3)
C3 C14 Fe1 128.9(4)
N3 C15 C16 111.3(5)
N3 C15 C18 120.1(5)
C16 C15 C18 128.5(5)
C17 C16 C15 105.8(5)
C17 C16 H16 127.1
C15 C16 H16 127.1
N4 C17 C16 106.7(5)
N4 C17 C28 124.6(5)
C16 C17 C28 128.6(5)
F5' C18 F6' 108.1(8)
F6 C18 F5 109.4(9)
F6 C18 F4 107.6(10)
F5 C18 F4 103.8(8)
F5' C18 F4' 104.7(9)
F6' C18 F4' 103.8(7)
F6 C18 C15 115.2(10)
F5' C18 C15 117.0(9)
F6' C18 C15 112.3(7)
F5 C18 C15 110.6(8)
F4 C18 C15 109.6(8)
F4' C18 C15 110.0(8)
C20 C19 C23 108.0(6)
C20 C19 Fe2 69.9(4)
C23 C19 Fe2 69.2(4)
C20 C19 H19 126.0
C23 C19 H19 126.0
Fe2 C19 H19 126.0
C19 C20 C21 107.9(7)
C19 C20 Fe2 70.4(4)
C21 C20 Fe2 69.3(4)
C19 C20 H20 126.0
C21 C20 H20 126.0
Fe2 C20 H20 126.0
C20 C21 C22 108.6(6)
C20 C21 Fe2 70.6(4)
C22 C21 Fe2 69.9(4)
C20 C21 H21 125.7
C22 C21 H21 125.7
Fe2 C21 H21 125.7
C23 C22 C21 107.3(7)
C23 C22 Fe2 70.0(4)
C21 C22 Fe2 69.6(4)
C23 C22 H22 126.4
C21 C22 H22 126.4
Fe2 C22 H22 126.4
C22 C23 C19 108.2(6)
C22 C23 Fe2 69.8(4)
C19 C23 Fe2 70.5(4)
C22 C23 H23 125.9
C19 C23 H23 125.9
Fe2 C23 H23 125.9
C25 C24 C28 107.8(6)
C25 C24 Fe2 69.8(4)
C28 C24 Fe2 69.8(3)
C25 C24 H24 126.1
C28 C24 H24 126.1
Fe2 C24 H24 126.1
C26 C25 C24 108.8(6)
C26 C25 Fe2 70.0(4)
C24 C25 Fe2 69.4(4)
C26 C25 H25 125.6
C24 C25 H25 125.6
Fe2 C25 H25 125.6
C25 C26 C27 108.7(6)
C25 C26 Fe2 70.2(4)
C27 C26 Fe2 69.4(4)
C25 C26 H26 125.7
C27 C26 H26 125.7
Fe2 C26 H26 125.7
C28 C27 C26 107.0(6)
C28 C27 Fe2 69.6(3)
C26 C27 Fe2 69.3(4)
C28 C27 H27 126.5
C26 C27 H27 126.5
Fe2 C27 H27 126.5
C24 C28 C27 107.7(5)
C24 C28 C17 129.1(5)
C27 C28 C17 123.2(5)
C24 C28 Fe2 69.3(3)
C27 C28 Fe2 69.4(3)
C17 C28 Fe2 125.4(4)
N5 C29 C30 112.1(5)
N5 C29 C32 119.1(6)
C30 C29 C32 128.7(6)
C29 C30 C31 105.2(6)
C29 C30 H30 127.4
C31 C30 H30 127.4
N6 C31 C30 107.2(5)
N6 C31 C42 123.3(5)
C30 C31 C42 129.4(6)
F8 C32 F7 106.7(6)
F8 C32 F9 104.7(7)
F7 C32 F9 105.3(6)
F8 C32 C29 113.7(6)
F7 C32 C29 112.2(6)
F9 C32 C29 113.4(6)
C37 C33 C34 110.8(9)
C37 C33 Fe3 70.9(5)
C34 C33 Fe3 71.4(5)
C37 C33 H33 124.6
C34 C33 H33 124.6
Fe3 C33 H33 124.6
C33 C34 C35 105.7(9)
C33 C34 Fe3 68.5(5)
C35 C34 Fe3 69.2(5)
C33 C34 H34 127.2
C35 C34 H34 127.2
Fe3 C34 H34 127.2
C34 C35 C36 108.3(10)
C34 C35 Fe3 70.5(5)
C36 C35 Fe3 69.7(5)
C34 C35 H35 125.9
C36 C35 H35 125.9
Fe3 C35 H35 125.9
C37 C36 C35 107.6(9)
C37 C36 Fe3 70.1(5)
C35 C36 Fe3 69.4(5)
C37 C36 H36 126.2
C35 C36 H36 126.2
Fe3 C36 H36 126.2
C33 C37 C36 107.7(9)
C33 C37 Fe3 69.3(4)
C36 C37 Fe3 70.3(5)
C33 C37 H37 126.2
C36 C37 H37 126.2
Fe3 C37 H37 126.2
C39 C38 C42 108.0(6)
C39 C38 Fe3 69.4(4)
C42 C38 Fe3 69.8(3)
C39 C38 H38 126.0
C42 C38 H38 126.0
Fe3 C38 H38 126.0
C40 C39 C38 107.9(6)
C40 C39 Fe3 69.1(4)
C38 C39 Fe3 69.9(4)
C40 C39 H39 126.0
C38 C39 H39 126.0
Fe3 C39 H39 126.0
C41 C40 C39 108.7(6)
C41 C40 Fe3 70.2(4)
C39 C40 Fe3 70.1(4)
C41 C40 H40 125.7
C39 C40 H40 125.7
Fe3 C40 H40 125.7
C40 C41 C42 108.3(6)
C40 C41 Fe3 69.4(4)
C42 C41 Fe3 70.1(3)
C40 C41 H41 125.9
C42 C41 H41 125.9
Fe3 C41 H41 125.9
C38 C42 C41 107.2(5)
C38 C42 C31 124.1(5)
C41 C42 C31 128.7(5)
C38 C42 Fe3 69.4(3)
C41 C42 Fe3 68.9(3)
C31 C42 Fe3 127.7(4)

loop_
_geom_bond_atom_site_label_1
_geom_bond_atom_site_label_2
_geom_bond_distance
Tl N1 2.587(5)
Tl N3 2.588(4)
Tl N5 2.635(5)
B1 N2 1.544(7)
B1 N4 1.549(8)
B1 N6 1.570(7)
B1 H1 1.0000
Fe1 C8 2.012(7)
Fe1 C9 2.021(7)
Fe1 C11 2.025(6)
Fe1 C12 2.034(6)
Fe1 C7 2.037(7)
Fe1 C6 2.041(7)
Fe1 C10 2.044(6)
Fe1 C5 2.045(8)
Fe1 C14 2.047(5)
Fe1 C13 2.052(6)
Fe2 C21 2.029(6)
Fe2 C22 2.032(6)
Fe2 C23 2.035(6)
Fe2 C24 2.040(6)
Fe2 C26 2.042(7)
Fe2 C27 2.044(6)
Fe2 C20 2.045(6)
Fe2 C25 2.045(7)
Fe2 C28 2.047(5)
Fe2 C19 2.051(7)
Fe3 C33 2.004(7)
Fe3 C40 2.017(6)
Fe3 C35 2.023(8)
Fe3 C37 2.024(8)
Fe3 C36 2.027(8)
Fe3 C41 2.028(6)
Fe3 C39 2.031(7)
Fe3 C38 2.039(6)
Fe3 C34 2.041(8)
Fe3 C42 2.044(6)
F1 C4 1.337(7)
F2 C4 1.321(8)
F3 C4 1.319(7)
F4 C18 1.353(10)
F5 C18 1.331(9)
F6 C18 1.286(10)
F4' C18 1.363(9)
F5' C18 1.306(10)
F6' C18 1.326(9)
F7 C32 1.312(8)
F8 C32 1.294(8)
F9 C32 1.319(8)
N1 C1 1.330(7)
N1 N2 1.356(6)
N2 C3 1.365(7)
N3 C15 1.326(7)
N3 N4 1.368(6)
N4 C17 1.377(7)
N5 C29 1.333(7)
N5 N6 1.359(6)
N6 C31 1.371(7)
C1 C2 1.383(7)
C1 C4 1.481(8)
C2 C3 1.382(7)
C2 H2 0.9500
C3 C14 1.484(7)
C5 C6 1.356(12)
C5 C9 1.363(13)
C5 H5 1.0000
C6 C7 1.344(10)
C6 H6 1.0000
C7 C8 1.418(12)
C7 H7 1.0000
C8 C9 1.439(13)
C8 H8 1.0000
C9 H9 1.0000
C10 C11 1.416(8)
C10 C14 1.448(7)
C10 H10 1.0000
C11 C12 1.392(9)
C11 H11 1.0000
C12 C13 1.411(8)
C12 H12 1.0000
C13 C14 1.421(8)
C13 H13 1.0000
C15 C16 1.390(8)
C15 C18 1.488(8)
C16 C17 1.381(8)
C16 H16 0.9500
C17 C28 1.461(8)
C19 C20 1.392(8)
C19 C23 1.409(9)
C19 H19 1.0000
C20 C21 1.397(10)
C20 H20 1.0000
C21 C22 1.406(10)
C21 H21 1.0000
C22 C23 1.397(10)
C22 H22 1.0000
C23 H23 1.0000
C24 C25 1.423(9)
C24 C28 1.431(8)
C24 H24 1.0000
C25 C26 1.391(10)
C25 H25 1.0000
C26 C27 1.441(9)
C26 H26 1.0000
C27 C28 1.431(8)
C27 H27 1.0000
C29 C30 1.371(9)
C29 C32 1.491(8)
C30 C31 1.378(8)
C30 H30 0.9500
C31 C42 1.469(8)
C33 C37 1.373(12)
C33 C34 1.384(13)
C33 H33 1.0000
C34 C35 1.400(13)
C34 H34 1.0000
C35 C36 1.416(13)
C35 H35 1.0000
C36 C37 1.374(13)
C36 H36 1.0000
C37 H37 1.0000
C38 C39 1.416(9)
C38 C42 1.424(8)
C38 H38 1.0000
C39 C40 1.411(10)
C39 H39 1.0000
C40 C41 1.398(9)
C40 H40 1.0000
C41 C42 1.427(8)
C41 H41 1.0000

loop_
_geom_torsion_atom_site_label_1
_geom_torsion_atom_site_label_2
_geom_torsion_atom_site_label_3
_geom_torsion_atom_site_label_4
_geom_torsion
C1 N1 N2 C3 -0.1(6)
Tl N1 N2 C3 175.7(3)
C1 N1 N2 B1 178.8(5)
Tl N1 N2 B1 -5.5(6)
N4 B1 N2 N1 64.4(6)
N6 B1 N2 N1 -59.3(6)
N4 B1 N2 C3 -117.0(6)
N6 B1 N2 C3 119.4(6)
C15 N3 N4 C17 0.0(6)
Tl N3 N4 C17 169.0(3)
C15 N3 N4 B1 174.6(5)
Tl N3 N4 B1 -16.5(6)
N2 B1 N4 N3 -50.7(6)
N6 B1 N4 N3 71.8(6)
N2 B1 N4 C17 122.7(6)
N6 B1 N4 C17 -114.8(6)
C29 N5 N6 C31 -0.4(6)
Tl N5 N6 C31 177.3(3)
C29 N5 N6 B1 -171.3(5)
Tl N5 N6 B1 6.4(6)
N2 B1 N6 N5 57.8(6)
N4 B1 N6 N5 -65.2(6)
N2 B1 N6 C31 -111.3(6)
N4 B1 N6 C31 125.7(6)
N2 N1 C1 C2 0.4(6)
Tl N1 C1 C2 -174.9(4)
N2 N1 C1 C4 178.9(5)
Tl N1 C1 C4 3.6(8)
N1 C1 C2 C3 -0.5(7)
C4 C1 C2 C3 -178.9(6)
N1 N2 C3 C2 -0.2(6)
B1 N2 C3 C2 -179.0(5)
N1 N2 C3 C14 -176.7(5)
B1 N2 C3 C14 4.5(9)
C1 C2 C3 N2 0.4(6)
C1 C2 C3 C14 176.5(6)
N1 C1 C4 F3 175.3(6)
C2 C1 C4 F3 -6.4(10)
N1 C1 C4 F2 -63.7(8)
C2 C1 C4 F2 114.6(7)
N1 C1 C4 F1 54.4(8)
C2 C1 C4 F1 -127.4(7)
C9 C5 C6 C7 1.0(9)
Fe1 C5 C6 C7 59.6(5)
C9 C5 C6 Fe1 -58.7(6)
C5 C6 C7 C8 -0.8(8)
Fe1 C6 C7 C8 59.0(5)
C5 C6 C7 Fe1 -59.8(5)
C6 C7 C8 C9 0.3(8)
Fe1 C7 C8 C9 60.7(5)
C6 C7 C8 Fe1 -60.5(5)
C6 C5 C9 C8 -0.8(9)
Fe1 C5 C9 C8 -60.0(5)
C6 C5 C9 Fe1 59.3(5)
C7 C8 C9 C5 0.3(8)
Fe1 C8 C9 C5 61.7(5)
C7 C8 C9 Fe1 -61.4(5)
C14 C10 C11 C12 0.6(7)
Fe1 C10 C11 C12 59.9(4)
C14 C10 C11 Fe1 -59.3(4)
C10 C11 C12 C13 -0.2(7)
Fe1 C11 C12 C13 59.7(4)
C10 C11 C12 Fe1 -59.9(4)
C11 C12 C13 C14 -0.3(7)
Fe1 C12 C13 C14 58.8(4)
C11 C12 C13 Fe1 -59.2(4)
C12 C13 C14 C10 0.7(6)
Fe1 C13 C14 C10 59.3(4)
C12 C13 C14 C3 177.1(5)
Fe1 C13 C14 C3 -124.3(6)
C12 C13 C14 Fe1 -58.6(4)
C11 C10 C14 C13 -0.8(6)
Fe1 C10 C14 C13 -59.8(4)
C11 C10 C14 C3 -177.4(5)
Fe1 C10 C14 C3 123.6(5)
C11 C10 C14 Fe1 59.0(4)
N2 C3 C14 C13 -74.9(8)
C2 C3 C14 C13 109.5(8)
N2 C3 C14 C10 101.0(7)
C2 C3 C14 C10 -74.6(8)
N2 C3 C14 Fe1 -169.4(4)
C2 C3 C14 Fe1 15.0(9)
N4 N3 C15 C16 0.6(6)
Tl N3 C15 C16 -167.4(4)
N4 N3 C15 C18 -177.2(5)
Tl N3 C15 C18 14.8(7)
N3 C15 C16 C17 -1.0(6)
C18 C15 C16 C17 176.6(5)
N3 N4 C17 C16 -0.7(6)
B1 N4 C17 C16 -174.6(5)
N3 N4 C17 C28 -176.8(5)
B1 N4 C17 C28 9.2(9)
C15 C16 C17 N4 1.0(6)
C15 C16 C17 C28 177.0(5)
N3 C15 C18 F6 71.1(14)
C16 C15 C18 F6 -106.3(14)
N3 C15 C18 F5' -77.3(12)
C16 C15 C18 F5' 105.3(12)
N3 C15 C18 F6' 156.9(12)
C16 C15 C18 F6' -20.5(13)
N3 C15 C18 F5 -164.3(12)
C16 C15 C18 F5 18.3(13)
N3 C15 C18 F4 -50.4(11)
C16 C15 C18 F4 132.2(11)
N3 C15 C18 F4' 41.8(11)
C16 C15 C18 F4' -135.5(10)
C23 C19 C20 C21 -0.5(7)
Fe2 C19 C20 C21 -59.4(5)
C23 C19 C20 Fe2 58.9(5)
C19 C20 C21 C22 0.3(8)
Fe2 C20 C21 C22 -59.8(5)
C19 C20 C21 Fe2 60.0(4)
C20 C21 C22 C23 0.0(8)
Fe2 C21 C22 C23 -60.2(5)
C20 C21 C22 Fe2 60.2(5)
C21 C22 C23 C19 -0.3(8)
Fe2 C22 C23 C19 -60.3(5)
C21 C22 C23 Fe2 59.9(5)
C20 C19 C23 C22 0.5(7)
Fe2 C19 C23 C22 59.9(5)
C20 C19 C23 Fe2 -59.3(4)
C28 C24 C25 C26 0.6(7)
Fe2 C24 C25 C26 -59.1(5)
C28 C24 C25 Fe2 59.6(4)
C24 C25 C26 C27 -0.2(8)
Fe2 C25 C26 C27 -58.9(4)
C24 C25 C26 Fe2 58.7(5)
C25 C26 C27 C28 -0.2(7)
Fe2 C26 C27 C28 -59.7(4)
C25 C26 C27 Fe2 59.4(5)
C25 C24 C28 C27 -0.7(7)
Fe2 C24 C28 C27 59.0(4)
C25 C24 C28 C17 -179.1(6)
Fe2 C24 C28 C17 -119.4(6)
C25 C24 C28 Fe2 -59.7(4)
C26 C27 C28 C24 0.6(6)
Fe2 C27 C28 C24 -58.9(4)
C26 C27 C28 C17 179.1(5)
Fe2 C27 C28 C17 119.6(5)
C26 C27 C28 Fe2 59.5(4)
N4 C17 C28 C24 -52.3(9)
C16 C17 C28 C24 132.3(7)
N4 C17 C28 C27 129.5(6)
C16 C17 C28 C27 -45.8(9)
N4 C17 C28 Fe2 -143.4(4)
C16 C17 C28 Fe2 41.3(8)
N6 N5 C29 C30 1.2(7)
Tl N5 C29 C30 -176.2(4)
N6 N5 C29 C32 179.2(5)
Tl N5 C29 C32 1.8(8)
N5 C29 C30 C31 -1.5(7)
C32 C29 C30 C31 -179.2(6)
N5 N6 C31 C30 -0.5(6)
B1 N6 C31 C30 169.6(5)
N5 N6 C31 C42 -176.6(5)
B1 N6 C31 C42 -6.5(9)
C29 C30 C31 N6 1.2(7)
C29 C30 C31 C42 176.9(6)
N5 C29 C32 F8 64.6(9)
C30 C29 C32 F8 -117.8(8)
N5 C29 C32 F7 -174.1(6)
C30 C29 C32 F7 3.5(10)
N5 C29 C32 F9 -54.9(9)
C30 C29 C32 F9 122.7(8)
C37 C33 C34 C35 0.7(9)
Fe3 C33 C34 C35 -59.5(6)
C37 C33 C34 Fe3 60.2(6)
C33 C34 C35 C36 -0.6(9)
Fe3 C34 C35 C36 -59.7(6)
C33 C34 C35 Fe3 59.1(6)
C34 C35 C36 C37 0.3(9)
Fe3 C35 C36 C37 -59.9(6)
C34 C35 C36 Fe3 60.3(6)
C34 C33 C37 C36 -0.5(10)
Fe3 C33 C37 C36 60.0(6)
C34 C33 C37 Fe3 -60.5(6)
C35 C36 C37 C33 0.1(9)
Fe3 C36 C37 C33 -59.4(6)
C35 C36 C37 Fe3 59.5(6)
C42 C38 C39 C40 -0.5(7)
Fe3 C38 C39 C40 58.8(5)
C42 C38 C39 Fe3 -59.3(4)
C38 C39 C40 C41 0.5(7)
Fe3 C39 C40 C41 59.8(5)
C38 C39 C40 Fe3 -59.3(5)
C39 C40 C41 C42 -0.3(7)
Fe3 C40 C41 C42 59.5(4)
C39 C40 C41 Fe3 -59.8(5)
C39 C38 C42 C41 0.3(7)
Fe3 C38 C42 C41 -58.7(4)
C39 C38 C42 C31 -178.6(5)
Fe3 C38 C42 C31 122.3(5)
C39 C38 C42 Fe3 59.0(4)
C40 C41 C42 C38 0.0(7)
Fe3 C41 C42 C38 59.1(4)
C40 C41 C42 C31 178.9(6)
Fe3 C41 C42 C31 -122.1(6)
C40 C41 C42 Fe3 -59.1(4)
N6 C31 C42 C38 127.2(6)
C30 C31 C42 C38 -48.0(9)
N6 C31 C42 C41 -51.5(9)
C30 C31 C42 C41 133.3(7)
N6 C31 C42 Fe3 -143.6(5)
C30 C31 C42 Fe3 41.2(9)
